data_4024018
loop_
_publ_author_name
'Devarajulu Sureshkumar'
'Venkataraman Ganesh'
'Srinivasan Chandrasekaran'

_publ_contact_author_address
; 
Department of Organic Chemistry
Indian Institute of Science
Bangaloe 560012, Karnataka
India
;
_publ_contact_author_email scn@orgchem.iisc.ernet.in
_publ_contact_author_fax '+91 80 23602423'
_publ_contact_author_name 'Prof. Srinivasan Chandrasekaran'
_publ_contact_author_phone '+91 80 22932404'
_publ_section_title
;
 Conformationally Locked Bridged Bicyclic Diselenides: Synthesis,
 Structure, Se&#x00B7;&#x00B7;&#x00B7;O Interaction, and Theoretical Studies
;
_journal_name_full 'Journal of Organic Chemistry'
_journal_page_first 5313
_journal_page_last 5319
_journal_paper_doi 10.1021/jo070705k
_journal_volume 72
_journal_year 2007
_chemical_formula_moiety 'C15 H21 N O3 S Se2'
_chemical_formula_sum 'C15 H21 N O3 S Se2'
_chemical_formula_weight 453.31
_chemical_melting_point 467.15
_chemical_name_common 'locked bridged bicyclic diselenide'
_chemical_name_systematic
;
 ?
;
_space_group_IT_number 14
_symmetry_cell_setting monoclinic
_symmetry_space_group_name_Hall '-P 2ybc'
_symmetry_space_group_name_H-M 'P 1 21/c 1'
_atom_sites_solution_hydrogens geom
_atom_sites_solution_primary direct
_atom_sites_solution_secondary difmap
_audit_creation_method SHELXL-97
_cell_angle_alpha 90.00
_cell_angle_beta 105.468(3)
_cell_angle_gamma 90.00
_cell_formula_units_Z 4
_cell_length_a 12.618(2)
_cell_length_b 10.8180(19)
_cell_length_c 13.255(2)
_cell_measurement_temperature 296(2)
_cell_measurement_theta_max 25.00
_cell_measurement_theta_min 1.67
_cell_volume 1743.7(5)
_computing_cell_refinement SMART
_computing_data_collection 'SMART (Bruker, 1998)'
_computing_data_reduction 'SAINT (Bruker, 1998)'
_computing_molecular_graphics 'Ortep-3 for Windows (Farrugia, 1997) and CAMERON (Watkin et al., 1993)'
_computing_publication_material 'PLATON (Spek, 2003)'
_computing_structure_refinement 'SHELXL-97 (Sheldrick, 1997)'
_computing_structure_solution 'SIR92 (Altomare et al., 1993)'
_diffrn_ambient_temperature 296(2)
_diffrn_measured_fraction_theta_full 0.998
_diffrn_measured_fraction_theta_max 0.998
_diffrn_measurement_device_type 'Bruker SMART CCD area detector'
_diffrn_measurement_method '\f and \w scans'
_diffrn_radiation_monochromator graphite
_diffrn_radiation_source 'fine-focus sealed tube'
_diffrn_radiation_type MoK\a
_diffrn_radiation_wavelength 0.71073
_diffrn_reflns_av_R_equivalents 0.0329
_diffrn_reflns_av_sigmaI/netI 0.0319
_diffrn_reflns_limit_h_max 15
_diffrn_reflns_limit_h_min -14
_diffrn_reflns_limit_k_max 12
_diffrn_reflns_limit_k_min -12
_diffrn_reflns_limit_l_max 15
_diffrn_reflns_limit_l_min -14
_diffrn_reflns_number 12341
_diffrn_reflns_theta_full 25.00
_diffrn_reflns_theta_max 25.00
_diffrn_reflns_theta_min 1.67
_exptl_absorpt_coefficient_mu 4.371
_exptl_absorpt_correction_T_max 0.6944
_exptl_absorpt_correction_T_min 0.4464
_exptl_absorpt_correction_type multi-scan
_exptl_absorpt_process_details '(SADABS; Sheldrick, 1997)'
_exptl_crystal_colour 'dark red'
_exptl_crystal_density_diffrn 1.727
_exptl_crystal_density_method 'not measured'
_exptl_crystal_description block
_exptl_crystal_F_000 904
_exptl_crystal_size_max 0.22
_exptl_crystal_size_mid 0.19
_exptl_crystal_size_min 0.09
_refine_diff_density_max 0.564
_refine_diff_density_min -0.243
_refine_diff_density_rms 0.077
_refine_ls_extinction_method none
_refine_ls_goodness_of_fit_ref 1.000
_refine_ls_hydrogen_treatment refall
_refine_ls_matrix_type full
_refine_ls_number_parameters 204
_refine_ls_number_reflns 3071
_refine_ls_number_restraints 0
_refine_ls_restrained_S_all 1.000
_refine_ls_R_factor_all 0.0493
_refine_ls_R_factor_gt 0.0332
_refine_ls_shift/su_max 0.001
_refine_ls_shift/su_mean 0.000
_refine_ls_structure_factor_coef Fsqd
_refine_ls_weighting_details 'calc w=1/[\s^2^(Fo^2^)+(0.0464P)^2^+0.0000P] where P=(Fo^2^+2Fc^2^)/3'
_refine_ls_weighting_scheme calc
_refine_ls_wR_factor_gt 0.0737
_refine_ls_wR_factor_ref 0.0780
_reflns_number_gt 2402
_reflns_number_total 3071
_reflns_threshold_expression I>2sigma(I)
_cod_data_source_file jo070705ksi20070405_075852_08.cif
_cod_data_source_block compound20
_cod_depositor_comments
;
The following automatic conversions were performed:
'_symmetry_cell_setting' value 'Monoclinic' changed to 'monoclinic'
according to '/home/saulius/struct/CIF-dictionaries/cif_core.dic'
dictionary named 'cif_core.dic' version 2.4.1 from 2010-06-29.

Automatic conversion script
Id: cif_fix_enum 1527 2010-12-29 10:47:43Z saulius 

The following automatic conversions were performed:

'_chemical_melting_point' value '194 deg' was changed to '467.15' -
it was converted from degrees Celsius(C) to Kelvins(K).

Automatic conversion script
Id: cif_fix_values 1646 2011-03-28 12:23:43Z adriana 
;
_cod_original_sg_symbol_H-M 'P 21/c'
_cod_database_code 4024018

loop_
_symmetry_equiv_pos_as_xyz
'x, y, z'
'-x, y+1/2, -z+1/2'
'-x, -y, -z'
'x, -y-1/2, z-1/2'

loop_
_atom_site_label
_atom_site_type_symbol
_atom_site_fract_x
_atom_site_fract_y
_atom_site_fract_z
_atom_site_U_iso_or_equiv
_atom_site_adp_type
_atom_site_occupancy
_atom_site_symmetry_multiplicity
_atom_site_calc_flag
_atom_site_refinement_flags
_atom_site_disorder_assembly
_atom_site_disorder_group
C8 C 0.5069(3) 0.1042(3) 0.6778(3) 0.0491(9) Uani 1 1 d . . .
H8A H 0.4978 0.0282 0.6392 0.059 Uiso 1 1 calc R . .
H8B H 0.5265 0.1689 0.6366 0.059 Uiso 1 1 calc R . .
H8C H 0.4393 0.1252 0.6938 0.059 Uiso 1 1 calc R . .
C7 C 0.8649(3) -0.0459(3) 1.0392(3) 0.0514(9) Uani 1 1 d . . .
H7A H 0.8435 -0.0972 1.0896 0.062 Uiso 1 1 calc R . .
H7B H 0.8792 0.0364 1.0665 0.062 Uiso 1 1 calc R . .
H7C H 0.9302 -0.0790 1.0253 0.062 Uiso 1 1 calc R . .
Se1 Se 0.66373(3) 0.15827(3) 1.01916(3) 0.05274(14) Uani 1 1 d . . .
Se2 Se 0.61230(3) 0.25137(3) 0.85259(3) 0.04853(13) Uani 1 1 d . . .
S1 S 0.73257(7) -0.06301(7) 0.58800(6) 0.0363(2) Uani 1 1 d . . .
O1 O 0.76151(19) -0.16528(17) 0.89242(17) 0.0426(6) Uani 1 1 d . . .
C2 C 0.6617(3) -0.0072(3) 0.9553(2) 0.0360(7) Uani 1 1 d . . .
H2 H 0.6423 -0.0683 1.0019 0.043 Uiso 1 1 calc R . .
N1 N 0.6952(2) -0.0580(2) 0.69466(18) 0.0320(6) Uani 1 1 d . . .
C5 C 0.7087(2) 0.0574(2) 0.7577(2) 0.0293(7) Uani 1 1 d . . .
H5 H 0.7283 0.1245 0.7162 0.035 Uiso 1 1 calc R . .
O2 O 0.7145(2) -0.1888(2) 0.55261(18) 0.0497(6) Uani 1 1 d . . .
O3 O 0.68031(19) 0.0350(2) 0.52201(16) 0.0471(6) Uani 1 1 d . . .
C4 C 0.5975(2) 0.0891(3) 0.7791(2) 0.0340(7) Uani 1 1 d . . .
C6 C 0.8018(2) 0.0425(3) 0.8578(2) 0.0318(7) Uani 1 1 d . . .
H6A H 0.8660 0.0098 0.8399 0.038 Uiso 1 1 calc R . .
H6B H 0.8210 0.1232 0.8893 0.038 Uiso 1 1 calc R . .
C1 C 0.7726(3) -0.0428(3) 0.9382(2) 0.0337(7) Uani 1 1 d . . .
C9 C 0.8760(3) -0.0344(3) 0.6196(2) 0.0376(8) Uani 1 1 d . . .
C3 C 0.5709(3) -0.0048(3) 0.8532(2) 0.0385(8) Uani 1 1 d . . .
H3A H 0.5634 -0.0860 0.8211 0.046 Uiso 1 1 calc R . .
H3B H 0.5015 0.0164 0.8674 0.046 Uiso 1 1 calc R . .
C11 C 1.0264(3) 0.1013(3) 0.6260(3) 0.0484(9) Uani 1 1 d . . .
H11 H 1.0525 0.1777 0.6111 0.058 Uiso 1 1 calc R . .
C14 C 0.9485(3) -0.1251(3) 0.6688(3) 0.0449(8) Uani 1 1 d . . .
H14 H 0.9226 -0.2018 0.6832 0.054 Uiso 1 1 calc R . .
C13 C 1.0594(3) -0.1007(3) 0.6964(3) 0.0493(9) Uani 1 1 d . . .
H13 H 1.1081 -0.1619 0.7295 0.059 Uiso 1 1 calc R . .
C10 C 0.9142(3) 0.0793(3) 0.5975(3) 0.0456(9) Uani 1 1 d . . .
H10 H 0.8654 0.1402 0.5639 0.055 Uiso 1 1 calc R . .
C12 C 1.1003(3) 0.0126(3) 0.6762(3) 0.0430(8) Uani 1 1 d . . .
C15 C 1.2212(3) 0.0379(4) 0.7066(3) 0.0583(10) Uani 1 1 d . . .
H15A H 1.2503 0.0229 0.6478 0.070 Uiso 1 1 calc R . .
H15B H 1.2570 -0.0154 0.7634 0.070 Uiso 1 1 calc R . .
H15C H 1.2340 0.1225 0.7282 0.070 Uiso 1 1 calc R . .
H1N H 0.7098 -0.1242 0.7367 0.035(8) Uiso 1 1 d R . .
H1O H 0.7477 -0.2164 0.9355 0.041(10) Uiso 1 1 d R . .

loop_
_atom_site_aniso_label
_atom_site_aniso_U_11
_atom_site_aniso_U_22
_atom_site_aniso_U_33
_atom_site_aniso_U_23
_atom_site_aniso_U_13
_atom_site_aniso_U_12
C8 0.038(2) 0.056(2) 0.049(2) 0.0055(17) 0.0043(17) 0.0011(16)
C7 0.056(2) 0.064(2) 0.0314(19) 0.0052(17) 0.0070(17) 0.0045(19)
Se1 0.0809(3) 0.0420(2) 0.0418(2) -0.00945(15) 0.0276(2) 0.00441(18)
Se2 0.0659(3) 0.03003(18) 0.0522(3) -0.00149(15) 0.02006(19) 0.00848(15)
S1 0.0478(5) 0.0367(4) 0.0252(4) -0.0042(3) 0.0112(4) -0.0043(4)
O1 0.0689(16) 0.0278(11) 0.0357(13) 0.0056(10) 0.0221(12) 0.0059(10)
C2 0.052(2) 0.0305(15) 0.0321(18) 0.0003(13) 0.0220(16) -0.0029(14)
N1 0.0472(16) 0.0257(12) 0.0251(14) 0.0006(11) 0.0131(12) -0.0024(11)
C5 0.0375(18) 0.0253(14) 0.0259(16) -0.0002(12) 0.0099(14) -0.0069(12)
O2 0.0654(16) 0.0444(13) 0.0420(14) -0.0177(11) 0.0193(12) -0.0085(12)
O3 0.0550(15) 0.0539(14) 0.0294(12) 0.0095(10) 0.0059(11) -0.0001(11)
C4 0.0295(17) 0.0319(15) 0.0393(19) -0.0019(13) 0.0069(14) -0.0025(13)
C6 0.0301(17) 0.0358(16) 0.0305(17) -0.0064(13) 0.0099(14) -0.0055(13)
C1 0.0435(19) 0.0316(15) 0.0265(16) -0.0008(13) 0.0101(14) 0.0011(13)
C9 0.049(2) 0.0402(17) 0.0268(17) -0.0022(14) 0.0164(15) -0.0024(15)
C3 0.0368(18) 0.0347(16) 0.047(2) -0.0049(14) 0.0167(16) -0.0061(14)
C11 0.055(2) 0.0445(19) 0.051(2) 0.0031(17) 0.0237(18) -0.0078(17)
C14 0.055(2) 0.0366(17) 0.041(2) 0.0031(15) 0.0079(17) -0.0043(16)
C13 0.054(2) 0.049(2) 0.043(2) 0.0022(16) 0.0105(18) 0.0085(18)
C10 0.057(2) 0.0385(18) 0.046(2) 0.0073(15) 0.0217(18) 0.0034(16)
C12 0.046(2) 0.051(2) 0.0370(19) -0.0047(16) 0.0201(16) -0.0009(16)
C15 0.057(3) 0.068(2) 0.055(2) -0.0033(19) 0.024(2) -0.004(2)

loop_
_atom_type_symbol
_atom_type_description
_atom_type_scat_dispersion_real
_atom_type_scat_dispersion_imag
_atom_type_scat_source
C C 0.0033 0.0016 'International Tables Vol C Tables 4.2.6.8 and 6.1.1.4'
H H 0.0000 0.0000 'International Tables Vol C Tables 4.2.6.8 and 6.1.1.4'
N N 0.0061 0.0033 'International Tables Vol C Tables 4.2.6.8 and 6.1.1.4'
O O 0.0106 0.0060 'International Tables Vol C Tables 4.2.6.8 and 6.1.1.4'
S S 0.1246 0.1234 'International Tables Vol C Tables 4.2.6.8 and 6.1.1.4'
Se Se -0.0929 2.2259 'International Tables Vol C Tables 4.2.6.8 and 6.1.1.4'

loop_
_geom_angle_atom_site_label_1
_geom_angle_atom_site_label_2
_geom_angle_atom_site_label_3
_geom_angle
_geom_angle_site_symmetry_1
_geom_angle_site_symmetry_3
_geom_angle_publ_flag
C4 C8 H8A 109.5 . . ?
C4 C8 H8B 109.5 . . ?
H8A C8 H8B 109.5 . . ?
C4 C8 H8C 109.5 . . ?
H8A C8 H8C 109.5 . . ?
H8B C8 H8C 109.5 . . ?
C1 C7 H7A 109.5 . . ?
C1 C7 H7B 109.5 . . ?
H7A C7 H7B 109.5 . . ?
C1 C7 H7C 109.5 . . ?
H7A C7 H7C 109.5 . . ?
H7B C7 H7C 109.5 . . ?
C2 Se1 Se2 90.96(9) . . ?
C4 Se2 Se1 92.77(9) . . ?
O3 S1 O2 119.91(14) . . ?
O3 S1 N1 108.65(13) . . ?
O2 S1 N1 105.14(13) . . ?
O3 S1 C9 106.99(14) . . ?
O2 S1 C9 107.77(15) . . ?
N1 S1 C9 107.90(14) . . ?
C1 O1 H1O 109.2 . . ?
C3 C2 C1 112.1(3) . . ?
C3 C2 Se1 106.6(2) . . ?
C1 C2 Se1 112.6(2) . . ?
C3 C2 H2 108.5 . . ?
C1 C2 H2 108.5 . . ?
Se1 C2 H2 108.5 . . ?
C5 N1 S1 120.40(18) . . ?
C5 N1 H1N 110.4 . . ?
S1 N1 H1N 117.4 . . ?
N1 C5 C6 110.2(2) . . ?
N1 C5 C4 108.4(2) . . ?
C6 C5 C4 112.9(2) . . ?
N1 C5 H5 108.4 . . ?
C6 C5 H5 108.4 . . ?
C4 C5 H5 108.4 . . ?
C3 C4 C8 113.6(3) . . ?
C3 C4 C5 109.9(2) . . ?
C8 C4 C5 111.6(3) . . ?
C3 C4 Se2 106.4(2) . . ?
C8 C4 Se2 106.7(2) . . ?
C5 C4 Se2 108.36(19) . . ?
C1 C6 C5 113.4(2) . . ?
C1 C6 H6A 108.9 . . ?
C5 C6 H6A 108.9 . . ?
C1 C6 H6B 108.9 . . ?
C5 C6 H6B 108.9 . . ?
H6A C6 H6B 107.7 . . ?
O1 C1 C7 108.3(2) . . ?
O1 C1 C2 107.7(2) . . ?
C7 C1 C2 113.1(3) . . ?
O1 C1 C6 105.9(2) . . ?
C7 C1 C6 110.9(3) . . ?
C2 C1 C6 110.6(2) . . ?
C14 C9 C10 120.6(3) . . ?
C14 C9 S1 119.6(2) . . ?
C10 C9 S1 119.8(3) . . ?
C4 C3 C2 110.1(3) . . ?
C4 C3 H3A 109.6 . . ?
C2 C3 H3A 109.6 . . ?
C4 C3 H3B 109.6 . . ?
C2 C3 H3B 109.6 . . ?
H3A C3 H3B 108.2 . . ?
C12 C11 C10 121.5(3) . . ?
C12 C11 H11 119.3 . . ?
C10 C11 H11 119.3 . . ?
C13 C14 C9 119.3(3) . . ?
C13 C14 H14 120.4 . . ?
C9 C14 H14 120.4 . . ?
C14 C13 C12 121.7(3) . . ?
C14 C13 H13 119.2 . . ?
C12 C13 H13 119.2 . . ?
C9 C10 C11 119.0(3) . . ?
C9 C10 H10 120.5 . . ?
C11 C10 H10 120.5 . . ?
C11 C12 C13 118.1(3) . . ?
C11 C12 C15 120.8(3) . . ?
C13 C12 C15 121.1(3) . . ?
C12 C15 H15A 109.5 . . ?
C12 C15 H15B 109.5 . . ?
H15A C15 H15B 109.5 . . ?
C12 C15 H15C 109.5 . . ?
H15A C15 H15C 109.5 . . ?
H15B C15 H15C 109.5 . . ?

loop_
_geom_bond_atom_site_label_1
_geom_bond_atom_site_label_2
_geom_bond_distance
_geom_bond_site_symmetry_2
_geom_bond_publ_flag
C8 C4 1.522(4) . ?
C8 H8A 0.9600 . ?
C8 H8B 0.9600 . ?
C8 H8C 0.9600 . ?
C7 C1 1.523(4) . ?
C7 H7A 0.9600 . ?
C7 H7B 0.9600 . ?
C7 H7C 0.9600 . ?
Se1 C2 1.978(3) . ?
Se1 Se2 2.3549(6) . ?
Se2 C4 1.992(3) . ?
S1 O3 1.420(2) . ?
S1 O2 1.437(2) . ?
S1 N1 1.606(2) . ?
S1 C9 1.773(3) . ?
O1 C1 1.448(3) . ?
O1 H1O 0.8463 . ?
C2 C3 1.522(4) . ?
C2 C1 1.525(4) . ?
C2 H2 0.9800 . ?
N1 C5 1.486(3) . ?
N1 H1N 0.8965 . ?
C5 C6 1.528(4) . ?
C5 C4 1.542(4) . ?
C5 H5 0.9800 . ?
C4 C3 1.513(4) . ?
C6 C1 1.527(4) . ?
C6 H6A 0.9700 . ?
C6 H6B 0.9700 . ?
C9 C14 1.380(4) . ?
C9 C10 1.381(4) . ?
C3 H3A 0.9700 . ?
C3 H3B 0.9700 . ?
C11 C12 1.380(5) . ?
C11 C10 1.385(5) . ?
C11 H11 0.9300 . ?
C14 C13 1.374(5) . ?
C14 H14 0.9300 . ?
C13 C12 1.383(5) . ?
C13 H13 0.9300 . ?
C10 H10 0.9300 . ?
C12 C15 1.496(5) . ?
C15 H15A 0.9600 . ?
C15 H15B 0.9600 . ?
C15 H15C 0.9600 . ?

loop_
_geom_torsion_atom_site_label_1
_geom_torsion_atom_site_label_2
_geom_torsion_atom_site_label_3
_geom_torsion_atom_site_label_4
_geom_torsion
_geom_torsion_site_symmetry_1
_geom_torsion_site_symmetry_2
_geom_torsion_site_symmetry_3
_geom_torsion_site_symmetry_4
_geom_torsion_publ_flag
C2 Se1 Se2 C4 3.61(13) . . . . ?
Se2 Se1 C2 C3 -33.5(2) . . . . ?
Se2 Se1 C2 C1 89.8(2) . . . . ?
O3 S1 N1 C5 -54.2(2) . . . . ?
O2 S1 N1 C5 176.3(2) . . . . ?
C9 S1 N1 C5 61.5(2) . . . . ?
S1 N1 C5 C6 -107.9(2) . . . . ?
S1 N1 C5 C4 128.1(2) . . . . ?
N1 C5 C4 C3 69.0(3) . . . . ?
C6 C5 C4 C3 -53.4(3) . . . . ?
N1 C5 C4 C8 -57.9(3) . . . . ?
C6 C5 C4 C8 179.6(2) . . . . ?
N1 C5 C4 Se2 -175.10(17) . . . . ?
C6 C5 C4 Se2 62.5(3) . . . . ?
Se1 Se2 C4 C3 26.6(2) . . . . ?
Se1 Se2 C4 C8 148.2(2) . . . . ?
Se1 Se2 C4 C5 -91.53(18) . . . . ?
N1 C5 C6 C1 -72.0(3) . . . . ?
C4 C5 C6 C1 49.5(3) . . . . ?
C3 C2 C1 O1 -60.4(3) . . . . ?
Se1 C2 C1 O1 179.43(17) . . . . ?
C3 C2 C1 C7 -180.0(3) . . . . ?
Se1 C2 C1 C7 59.8(3) . . . . ?
C3 C2 C1 C6 54.9(3) . . . . ?
Se1 C2 C1 C6 -65.2(3) . . . . ?
C5 C6 C1 O1 67.2(3) . . . . ?
C5 C6 C1 C7 -175.5(2) . . . . ?
C5 C6 C1 C2 -49.2(3) . . . . ?
O3 S1 C9 C14 -169.4(3) . . . . ?
O2 S1 C9 C14 -39.2(3) . . . . ?
N1 S1 C9 C14 73.8(3) . . . . ?
O3 S1 C9 C10 12.4(3) . . . . ?
O2 S1 C9 C10 142.6(3) . . . . ?
N1 S1 C9 C10 -104.4(3) . . . . ?
C8 C4 C3 C2 -175.9(3) . . . . ?
C5 C4 C3 C2 58.3(3) . . . . ?
Se2 C4 C3 C2 -58.8(3) . . . . ?
C1 C2 C3 C4 -60.6(3) . . . . ?
Se1 C2 C3 C4 63.1(3) . . . . ?
C10 C9 C14 C13 0.5(5) . . . . ?
S1 C9 C14 C13 -177.7(3) . . . . ?
C9 C14 C13 C12 0.1(5) . . . . ?
C14 C9 C10 C11 -0.4(5) . . . . ?
S1 C9 C10 C11 177.8(3) . . . . ?
C12 C11 C10 C9 -0.2(5) . . . . ?
C10 C11 C12 C13 0.7(5) . . . . ?
C10 C11 C12 C15 -179.9(3) . . . . ?
C14 C13 C12 C11 -0.7(5) . . . . ?
C14 C13 C12 C15 -180.0(3) . . . . ?
